data_4024094
loop_
_publ_author_name
'Seung-Doo Jeong'
'Seong-Jin Hong'
'Kee Jong Park'
'Sihyun Ham'
'Jonathan L. Sessler'
'Vincent Lynch'
'Chang-Hee Lee'

_publ_section_title
;
 Core-Modified, meso-Alkylidenyl Porphyrins and Their Expanded Analogues:
 A New Family of Nonplanar Porphyrinoids
;
_journal_name_full 'Journal of Organic Chemistry'
_journal_page_first 6232
_journal_page_last 6240
_journal_paper_doi 10.1021/jo070872k
_journal_volume 72
_journal_year 2007
_chemical_formula_moiety 'C96 H84 N4 O18, C H2 Cl2'
_chemical_formula_sum 'C97 H86 Cl2 N4 O18'
_chemical_formula_weight 1666.68
_chemical_name_systematic
; 
 ? 
;
_space_group_IT_number 2
_symmetry_cell_setting triclinic
_symmetry_space_group_name_Hall '-P 1'
_symmetry_space_group_name_H-M 'P -1'
_atom_sites_solution_hydrogens geom
_atom_sites_solution_primary direct
_atom_sites_solution_secondary difmap
_audit_creation_method SHELXL-97
_cell_angle_alpha 66.749(1)
_cell_angle_beta 85.227(1)
_cell_angle_gamma 63.118(1)
_cell_formula_units_Z 2
_cell_length_a 16.3542(3)
_cell_length_b 17.9863(3)
_cell_length_c 18.0871(4)
_cell_measurement_reflns_used 13298
_cell_measurement_temperature 153(2)
_cell_measurement_theta_max 25
_cell_measurement_theta_min 1
_cell_volume 4330.46(14)
_computing_cell_refinement 'Collect software, Nonius B.V. 1998'
_computing_data_collection 'Collect software, Nonius B.V. 1998'
_computing_data_reduction
;
DENZO and Scalepack (Otwinoski and Minor, 1997)
;
_computing_molecular_graphics 'XP SHELXTL/PC, Siemens Analytical'
_computing_structure_refinement 'XL SHELXTL/PC, Siemens Analytical'
_computing_structure_solution
;

SIR97 - Altomare A., Burla M.C., Camalli M., Cascarano G.L., Giacovazzo C., 
Guagliardi A., Moliterni A.G.G., Polidori G.,Spagna R.
;
_diffrn_ambient_temperature 153(2)
_diffrn_measured_fraction_theta_full 0.970
_diffrn_measured_fraction_theta_max 0.970
_diffrn_measurement_device_type 'Nonius Kappa CCD'
_diffrn_measurement_method \w-scans
_diffrn_radiation_monochromator graphite
_diffrn_radiation_source 'fine-focus sealed tube'
_diffrn_radiation_type MoK\a
_diffrn_radiation_wavelength 0.71073
_diffrn_reflns_av_R_equivalents 0.0735
_diffrn_reflns_av_sigmaI/netI 0.1652
_diffrn_reflns_limit_h_max 19
_diffrn_reflns_limit_h_min -18
_diffrn_reflns_limit_k_max 20
_diffrn_reflns_limit_k_min -21
_diffrn_reflns_limit_l_max 21
_diffrn_reflns_limit_l_min -21
_diffrn_reflns_number 25745
_diffrn_reflns_theta_full 25.00
_diffrn_reflns_theta_max 25.00
_diffrn_reflns_theta_min 2.15
_exptl_absorpt_coefficient_mu 0.147
_exptl_absorpt_correction_type none
_exptl_crystal_colour red-brown
_exptl_crystal_density_diffrn 1.278
_exptl_crystal_density_method 'not measured'
_exptl_crystal_description needles
_exptl_crystal_F_000 1748
_exptl_crystal_size_max 0.40
_exptl_crystal_size_mid 0.06
_exptl_crystal_size_min 0.04
_refine_diff_density_max 0.374
_refine_diff_density_min -0.374
_refine_diff_density_rms 0.052
_refine_ls_extinction_coef 0.0028(4)
_refine_ls_extinction_expression Fc^*^=kFc[1+0.001xFc^2^\l^3^/sin(2\q)]^-1/4^
_refine_ls_extinction_method SHELXL
_refine_ls_goodness_of_fit_ref 0.995
_refine_ls_hydrogen_treatment constr
_refine_ls_matrix_type fullcycle
_refine_ls_number_parameters 1134
_refine_ls_number_reflns 14809
_refine_ls_number_restraints 45
_refine_ls_restrained_S_all 1.005
_refine_ls_R_factor_all 0.1919
_refine_ls_R_factor_gt 0.0676
_refine_ls_shift/su_max 0.051
_refine_ls_shift/su_mean 0.004
_refine_ls_structure_factor_coef Fsqd
_refine_ls_weighting_details 'calc w=1/[\s^2^(Fo^2^)+(0.0739P)^2^+0.1540P] where P=(Fo^2^+2Fc^2^)/3'
_refine_ls_weighting_scheme calc
_refine_ls_wR_factor_gt 0.1406
_refine_ls_wR_factor_ref 0.1834
_reflns_number_gt 6616
_reflns_number_total 14809
_reflns_threshold_expression >2sigma(I)
_cod_data_source_file jo070872ksi20070427_112258.cif
_cod_data_source_block oxbzph
_cod_depositor_comments
;
The following automatic conversions were performed:
'_symmetry_cell_setting' value 'Triclinic' changed to 'triclinic'
according to '/home/saulius/struct/CIF-dictionaries/cif_core.dic'
dictionary named 'cif_core.dic' version 2.4.1 from 2010-06-29.

Automatic conversion script
Id: cif_fix_enum 1527 2010-12-29 10:47:43Z saulius 
;
_cod_database_code 4024094

loop_
_symmetry_equiv_pos_as_xyz
'x, y, z'
'-x, -y, -z'

loop_
_atom_site_label
_atom_site_type_symbol
_atom_site_fract_x
_atom_site_fract_y
_atom_site_fract_z
_atom_site_U_iso_or_equiv
_atom_site_adp_type
_atom_site_occupancy
_atom_site_symmetry_multiplicity
_atom_site_calc_flag
_atom_site_refinement_flags
_atom_site_disorder_assembly
_atom_site_disorder_group
O1 O 0.80141(17) 0.00592(17) 0.40992(15) 0.0407(7) Uani 1 1 d . . .
O2 O 0.43536(18) 0.50483(17) 0.63214(16) 0.0428(7) Uani 1 1 d . . .
O3 O 0.96371(17) -0.1242(2) 0.77844(16) 0.0573(8) Uani 1 1 d . . .
O4 O 0.96782(19) -0.1752(2) 0.91254(16) 0.0580(8) Uani 1 1 d . . .
O5 O 0.7787(2) -0.0275(2) 0.93553(17) 0.0669(9) Uani 1 1 d . . .
O6 O 0.7777(2) -0.1599(2) 0.96735(16) 0.0662(9) Uani 1 1 d . . .
O7 O 0.27576(19) 0.16610(19) 0.72240(18) 0.0617(8) Uani 1 1 d . . .
O8 O 0.38907(18) 0.15153(18) 0.64068(16) 0.0503(7) Uani 1 1 d . . .
O9 O 0.2972(2) 0.3861(2) 0.7229(2) 0.0771(10) Uani 1 1 d . . .
O10 O 0.22716(18) 0.36090(18) 0.64249(18) 0.0581(8) Uani 1 1 d . . .
O11 O 0.11707(19) 0.68399(19) 0.3452(2) 0.0691(9) Uani 1 1 d . . .
O12 O -0.00495(17) 0.67821(18) 0.30776(18) 0.0564(8) Uani 1 1 d . . .
O13 O 0.0467(2) 0.4811(2) 0.3070(2) 0.0778(10) Uani 1 1 d . . .
O14 O 0.0719(2) 0.5864(2) 0.20301(19) 0.0804(10) Uani 1 1 d . A .
O15 O 0.20244(18) 0.43189(18) 0.13303(18) 0.0592(8) Uani 1 1 d . . .
O16 O 0.22005(18) 0.29847(19) 0.13949(19) 0.0637(9) Uani 1 1 d . . .
O17 O 0.48549(18) 0.25541(19) 0.08792(16) 0.0526(7) Uani 1 1 d . . .
O18 O 0.34546(18) 0.36009(18) 0.02085(16) 0.0531(8) Uani 1 1 d . . .
N1 N 0.5653(2) 0.1829(2) 0.23991(19) 0.0392(8) Uani 1 1 d . . .
H1A H 0.5645 0.1852 0.1904 0.047 Uiso 1 1 calc R . .
N2 N 0.8447(2) -0.08512(19) 0.66229(18) 0.0341(8) Uani 1 1 d . . .
H2A H 0.9003 -0.1131 0.6885 0.041 Uiso 1 1 calc R . .
N3 N 0.4787(2) 0.3325(2) 0.74404(19) 0.0404(8) Uani 1 1 d . . .
H3A H 0.4418 0.3719 0.6988 0.048 Uiso 1 1 calc R . .
N4 N 0.2733(2) 0.5547(2) 0.43404(19) 0.0401(8) Uani 1 1 d . . .
H4A H 0.2315 0.6109 0.4060 0.048 Uiso 1 1 calc R . .
C1 C 0.4880(3) 0.2226(3) 0.2744(2) 0.0394(10) Uani 1 1 d . . .
C2 C 0.5196(3) 0.2040(3) 0.3515(2) 0.0407(10) Uani 1 1 d . . .
H2B H 0.4821 0.2224 0.3902 0.049 Uiso 1 1 calc R . .
C3 C 0.6150(3) 0.1541(3) 0.3628(2) 0.0427(10) Uani 1 1 d . . .
H3B H 0.6541 0.1336 0.4100 0.051 Uiso 1 1 calc R . .
C4 C 0.6435(3) 0.1393(3) 0.2932(2) 0.0370(10) Uani 1 1 d . . .
C5 C 0.7328(3) 0.0888(3) 0.2721(2) 0.0369(10) Uani 1 1 d . . .
C6 C 0.8085(3) 0.0280(3) 0.3275(2) 0.0362(9) Uani 1 1 d . . .
C7 C 0.9029(3) -0.0231(3) 0.3192(2) 0.0421(10) Uani 1 1 d . . .
H7A H 0.9280 -0.0205 0.2695 0.051 Uiso 1 1 calc R . .
C8 C 0.9506(3) -0.0757(3) 0.3936(2) 0.0427(10) Uani 1 1 d . . .
H8A H 1.0147 -0.1169 0.4051 0.051 Uiso 1 1 calc R . .
C9 C 0.8884(3) -0.0588(3) 0.4521(2) 0.0385(10) Uani 1 1 d . . .
C10 C 0.9012(3) -0.0927(2) 0.5340(2) 0.0365(10) Uani 1 1 d . . .
C11 C 0.8269(3) -0.0661(3) 0.5826(2) 0.0366(10) Uani 1 1 d . . .
C12 C 0.7313(3) -0.0229(3) 0.5661(2) 0.0390(10) Uani 1 1 d . . .
H12A H 0.6978 -0.0012 0.5154 0.047 Uiso 1 1 calc R . .
C13 C 0.6932(3) -0.0168(3) 0.6355(2) 0.0404(10) Uani 1 1 d . . .
H13A H 0.6292 0.0091 0.6411 0.048 Uiso 1 1 calc R . .
C14 C 0.7643(3) -0.0548(3) 0.6959(2) 0.0351(9) Uani 1 1 d . . .
C15 C 0.7565(3) -0.0635(2) 0.7787(2) 0.0360(9) Uani 1 1 d . . .
C16 C 0.6573(3) -0.0279(3) 0.7967(2) 0.0363(9) Uani 1 1 d . . .
C17 C 0.6015(3) 0.0648(3) 0.7715(2) 0.0366(10) Uani 1 1 d . . .
H17A H 0.6262 0.1056 0.7426 0.044 Uiso 1 1 calc R . .
C18 C 0.5100(3) 0.0998(3) 0.7875(2) 0.0372(10) Uani 1 1 d . . .
C19 C 0.4757(3) 0.0388(3) 0.8308(2) 0.0479(11) Uani 1 1 d . . .
H19A H 0.4139 0.0612 0.8435 0.057 Uiso 1 1 calc R . .
C20 C 0.5303(3) -0.0536(3) 0.8557(3) 0.0513(11) Uani 1 1 d . . .
H20A H 0.5057 -0.0944 0.8847 0.062 Uiso 1 1 calc R . .
C21 C 0.6208(3) -0.0872(3) 0.8386(2) 0.0491(11) Uani 1 1 d . . .
H21A H 0.6581 -0.1509 0.8555 0.059 Uiso 1 1 calc R . .
C22 C 0.4519(3) 0.2001(2) 0.7586(2) 0.0370(10) Uani 1 1 d . . .
C23 C 0.4939(3) 0.2436(3) 0.7841(2) 0.0385(10) Uani 1 1 d . . .
C24 C 0.5580(3) 0.2051(3) 0.8495(2) 0.0461(11) Uani 1 1 d . . .
H24A H 0.5837 0.1434 0.8874 0.055 Uiso 1 1 calc R . .
C25 C 0.5792(3) 0.2709(3) 0.8512(3) 0.0507(11) Uani 1 1 d . . .
H25A H 0.6205 0.2629 0.8909 0.061 Uiso 1 1 calc R . .
C26 C 0.5289(3) 0.3508(3) 0.7842(2) 0.0424(10) Uani 1 1 d . . .
C27 C 0.5262(3) 0.4390(3) 0.7597(3) 0.0461(11) Uani 1 1 d . . .
C28 C 0.4811(3) 0.5114(3) 0.6899(3) 0.0446(11) Uani 1 1 d . . .
C29 C 0.4698(3) 0.6023(3) 0.6586(3) 0.0491(11) Uani 1 1 d . . .
H29A H 0.4943 0.6256 0.6848 0.059 Uiso 1 1 calc R . .
C30 C 0.4192(3) 0.6491(3) 0.5863(3) 0.0471(11) Uani 1 1 d . . .
H30A H 0.4012 0.7113 0.5530 0.056 Uiso 1 1 calc R . .
C31 C 0.3963(3) 0.5895(3) 0.5671(2) 0.0417(10) Uani 1 1 d . . .
C32 C 0.3496(3) 0.6037(3) 0.5005(2) 0.0391(10) Uani 1 1 d . . .
C33 C 0.3413(3) 0.5312(3) 0.4886(2) 0.0408(10) Uani 1 1 d . . .
C34 C 0.3925(3) 0.4371(3) 0.5196(2) 0.0402(10) Uani 1 1 d . . .
H34A H 0.4449 0.4012 0.5594 0.048 Uiso 1 1 calc R . .
C35 C 0.3532(3) 0.4048(3) 0.4817(2) 0.0402(10) Uani 1 1 d . . .
H35A H 0.3743 0.3428 0.4911 0.048 Uiso 1 1 calc R . .
C36 C 0.2782(3) 0.4787(3) 0.4281(2) 0.0379(10) Uani 1 1 d . . .
C37 C 0.2154(3) 0.4798(3) 0.3753(2) 0.0400(10) Uani 1 1 d . . .
C38 C 0.2457(3) 0.3906(3) 0.3695(2) 0.0374(10) Uani 1 1 d . . .
C39 C 0.3009(3) 0.3724(3) 0.3104(2) 0.0391(10) Uani 1 1 d . . .
H39A H 0.3205 0.4157 0.2762 0.047 Uiso 1 1 calc R . .
C40 C 0.3283(3) 0.2927(3) 0.2999(2) 0.0377(10) Uani 1 1 d . . .
C41 C 0.2984(3) 0.2306(3) 0.3494(3) 0.0471(11) Uani 1 1 d . . .
H41A H 0.3160 0.1758 0.3425 0.057 Uiso 1 1 calc R . .
C42 C 0.2433(3) 0.2476(3) 0.4085(3) 0.0505(11) Uani 1 1 d . . .
H42A H 0.2228 0.2049 0.4420 0.061 Uiso 1 1 calc R . .
C43 C 0.2176(3) 0.3276(3) 0.4190(3) 0.0484(11) Uani 1 1 d . . .
H43A H 0.1807 0.3388 0.4604 0.058 Uiso 1 1 calc R . .
C44 C 0.3933(3) 0.2727(3) 0.2389(2) 0.0389(10) Uani 1 1 d . . .
C45 C 0.7406(3) 0.0999(3) 0.1863(2) 0.0407(10) Uani 1 1 d . . .
C46 C 0.7218(3) 0.1840(3) 0.1240(3) 0.0491(11) Uani 1 1 d . . .
H46A H 0.7055 0.2353 0.1364 0.059 Uiso 1 1 calc R . .
C47 C 0.7269(3) 0.1936(3) 0.0436(3) 0.0597(13) Uani 1 1 d . . .
H47A H 0.7150 0.2508 0.0013 0.072 Uiso 1 1 calc R . .
C48 C 0.7495(3) 0.1190(4) 0.0262(3) 0.0725(15) Uani 1 1 d . . .
H48A H 0.7532 0.1249 -0.0283 0.087 Uiso 1 1 calc R . .
C49 C 0.7666(4) 0.0364(4) 0.0868(3) 0.0733(15) Uani 1 1 d . . .
H49A H 0.7816 -0.0144 0.0740 0.088 Uiso 1 1 calc R . .
C50 C 0.7620(3) 0.0269(3) 0.1662(3) 0.0597(13) Uani 1 1 d . . .
H50A H 0.7737 -0.0306 0.2078 0.072 Uiso 1 1 calc R . .
C51 C 0.9951(3) -0.1607(3) 0.5783(2) 0.0396(10) Uani 1 1 d . . .
C52 C 1.0230(3) -0.2527(3) 0.6064(3) 0.0691(14) Uani 1 1 d . . .
H52A H 0.9831 -0.2731 0.5950 0.083 Uiso 1 1 calc R . .
C53 C 1.1082(4) -0.3160(3) 0.6509(3) 0.0786(16) Uani 1 1 d . . .
H53A H 1.1261 -0.3792 0.6697 0.094 Uiso 1 1 calc R . .
C54 C 1.1672(3) -0.2880(4) 0.6681(3) 0.0603(13) Uani 1 1 d . . .
H54A H 1.2261 -0.3313 0.6981 0.072 Uiso 1 1 calc R . .
C55 C 1.1400(3) -0.1979(4) 0.6414(3) 0.0632(13) Uani 1 1 d . . .
H55A H 1.1795 -0.1777 0.6541 0.076 Uiso 1 1 calc R . .
C56 C 1.0559(3) -0.1349(3) 0.5962(3) 0.0538(12) Uani 1 1 d . . .
H56A H 1.0392 -0.0719 0.5768 0.065 Uiso 1 1 calc R . .
C57 C 0.8232(3) -0.0966(3) 0.8407(2) 0.0378(10) Uani 1 1 d . . .
C58 C 0.9226(3) -0.1317(3) 0.8377(2) 0.0439(10) Uani 1 1 d . . .
C59 C 1.0679(3) -0.2100(4) 0.9175(3) 0.0666(14) Uani 1 1 d . . .
H59A H 1.0915 -0.2213 0.9715 0.080 Uiso 1 1 calc R . .
H59B H 1.0829 -0.1634 0.8763 0.080 Uiso 1 1 calc R . .
C60 C 1.1159(3) -0.2971(4) 0.9040(3) 0.0869(17) Uani 1 1 d . . .
H60A H 1.0925 -0.3396 0.9377 0.130 Uiso 1 1 calc R . .
H60B H 1.1825 -0.3246 0.9189 0.130 Uiso 1 1 calc R . .
H60C H 1.1037 -0.2836 0.8469 0.130 Uiso 1 1 calc R . .
C61 C 0.7916(3) -0.0902(3) 0.9191(2) 0.0472(11) Uani 1 1 d . . .
C62 C 0.7347(5) -0.1527(5) 1.0407(3) 0.118(3) Uani 1 1 d . . .
H62A H 0.6859 -0.0898 1.0283 0.141 Uiso 1 1 calc R . .
H62B H 0.7815 -0.1689 1.0833 0.141 Uiso 1 1 calc R . .
C63 C 0.6945(6) -0.2177(5) 1.0685(4) 0.148(3) Uani 1 1 d . . .
H63A H 0.6535 -0.2049 1.0237 0.221 Uiso 1 1 calc R . .
H63B H 0.6592 -0.2107 1.1139 0.221 Uiso 1 1 calc R . .
H63C H 0.7443 -0.2801 1.0859 0.221 Uiso 1 1 calc R . .
C64 C 0.3675(3) 0.2412(3) 0.7147(2) 0.0397(10) Uani 1 1 d . . .
C65 C 0.3376(3) 0.1832(3) 0.6934(2) 0.0477(11) Uani 1 1 d . . .
C66 C 0.3714(3) 0.0852(3) 0.6267(3) 0.0698(14) Uani 1 1 d . . .
H66A H 0.3074 0.1140 0.6010 0.084 Uiso 1 1 calc R . .
H66B H 0.3794 0.0339 0.6787 0.084 Uiso 1 1 calc R . .
C67 C 0.4375(3) 0.0519(4) 0.5730(4) 0.094(2) Uani 1 1 d . . .
H67A H 0.4351 0.1038 0.5249 0.140 Uiso 1 1 calc R . .
H67B H 0.4214 0.0141 0.5563 0.140 Uiso 1 1 calc R . .
H67C H 0.5000 0.0156 0.6019 0.140 Uiso 1 1 calc R . .
C68 C 0.2959(3) 0.3352(3) 0.6958(3) 0.0496(11) Uani 1 1 d . . .
C69 C 0.1557(3) 0.4567(4) 0.6185(4) 0.097(2) Uani 1 1 d . . .
H69A H 0.1239 0.4644 0.6659 0.116 Uiso 1 1 calc R . .
H69B H 0.1852 0.4974 0.5995 0.116 Uiso 1 1 calc R . .
C70 C 0.0911(4) 0.4805(4) 0.5565(3) 0.105(2) Uani 1 1 d . . .
H70A H 0.1234 0.4641 0.5130 0.157 Uiso 1 1 calc R . .
H70B H 0.0504 0.5462 0.5351 0.157 Uiso 1 1 calc R . .
H70C H 0.0542 0.4478 0.5781 0.157 Uiso 1 1 calc R . .
C71 C 0.5774(3) 0.4495(3) 0.8166(2) 0.0494(11) Uani 1 1 d . . .
C72 C 0.5296(4) 0.5000(3) 0.8609(3) 0.0667(14) Uani 1 1 d . . .
H72A H 0.4640 0.5283 0.8553 0.080 Uiso 1 1 calc R . .
C73 C 0.5780(5) 0.5094(4) 0.9142(3) 0.0824(17) Uani 1 1 d . . .
H73A H 0.5452 0.5445 0.9445 0.099 Uiso 1 1 calc R . .
C74 C 0.6712(5) 0.4688(4) 0.9227(3) 0.0785(17) Uani 1 1 d . . .
H74A H 0.7036 0.4743 0.9598 0.094 Uiso 1 1 calc R . .
C75 C 0.7195(4) 0.4195(3) 0.8780(3) 0.0704(15) Uani 1 1 d . . .
H75A H 0.7850 0.3922 0.8837 0.084 Uiso 1 1 calc R . .
C76 C 0.6730(3) 0.4097(3) 0.8250(3) 0.0556(12) Uani 1 1 d . . .
H76A H 0.7065 0.3756 0.7941 0.067 Uiso 1 1 calc R . .
C77 C 0.3009(3) 0.6976(3) 0.4369(2) 0.0416(10) Uani 1 1 d . . .
C78 C 0.3137(3) 0.7145(3) 0.3563(3) 0.0480(11) Uani 1 1 d . . .
H78A H 0.3559 0.6665 0.3418 0.058 Uiso 1 1 calc R . .
C79 C 0.2654(3) 0.8010(4) 0.2970(3) 0.0595(13) Uani 1 1 d . . .
H79A H 0.2736 0.8117 0.2418 0.071 Uiso 1 1 calc R . .
C80 C 0.2053(3) 0.8720(3) 0.3173(3) 0.0640(14) Uani 1 1 d . . .
H80A H 0.1715 0.9312 0.2762 0.077 Uiso 1 1 calc R . .
C81 C 0.1945(3) 0.8566(3) 0.3972(3) 0.0542(12) Uani 1 1 d . . .
H81A H 0.1553 0.9057 0.4116 0.065 Uiso 1 1 calc R . .
C82 C 0.2404(3) 0.7700(3) 0.4567(3) 0.0476(11) Uani 1 1 d . . .
H82A H 0.2308 0.7595 0.5117 0.057 Uiso 1 1 calc R . .
C83 C 0.1336(3) 0.5500(3) 0.3311(2) 0.0428(10) Uani 1 1 d . . .
C84 C 0.0798(3) 0.5329(3) 0.2813(3) 0.0568(12) Uani 1 1 d D . .
C85 C 0.0035(5) 0.5852(5) 0.1556(4) 0.136(3) Uani 1 1 d D . .
H85C H -0.0223 0.5474 0.1910 0.164 Uiso 0.43 1 d PR A .
H85D H 0.0334 0.5604 0.1168 0.164 Uiso 0.43 1 d PR . .
H85A H 0.0190 0.5234 0.1659 0.164 Uiso 0.57 1 d PR . .
H85B H -0.0577 0.6137 0.1693 0.164 Uiso 0.57 1 d PR . .
C86 C 0.0101(8) 0.6245(8) 0.0814(6) 0.117(5) Uani 0.57 1 d PD A 1
H86A H -0.0341 0.6248 0.0495 0.176 Uiso 0.57 1 d PR A 1
H86B H -0.0035 0.6861 0.0700 0.176 Uiso 0.57 1 d PR A 1
H86C H 0.0710 0.5934 0.0684 0.176 Uiso 0.57 1 d PR A 1
C86A C -0.0642(9) 0.6720(7) 0.1147(8) 0.107(5) Uani 0.43 1 d PD A 2
H86D H -0.1071 0.6709 0.0824 0.160 Uiso 0.43 1 d PR A 2
H86E H -0.0957 0.6953 0.1539 0.160 Uiso 0.43 1 d PR A 2
H86F H -0.0384 0.7103 0.0804 0.160 Uiso 0.43 1 d PR A 2
C87 C 0.0852(3) 0.6418(3) 0.3293(2) 0.0466(11) Uani 1 1 d . . .
C88 C -0.0642(3) 0.7672(3) 0.3091(3) 0.0544(12) Uani 1 1 d . . .
H88A H -0.1194 0.7997 0.2690 0.065 Uiso 1 1 calc R . .
H88B H -0.0305 0.8040 0.2944 0.065 Uiso 1 1 calc R . .
C89 C -0.0934(3) 0.7557(3) 0.3922(3) 0.0662(14) Uani 1 1 d . . .
H89A H -0.1230 0.7158 0.4081 0.099 Uiso 1 1 calc R . .
H89B H -0.1371 0.8152 0.3918 0.099 Uiso 1 1 calc R . .
H89C H -0.0391 0.7285 0.4310 0.099 Uiso 1 1 calc R . .
C90 C 0.3549(3) 0.3044(3) 0.1616(3) 0.0410(10) Uani 1 1 d . . .
C91 C 0.2512(3) 0.3544(3) 0.1438(2) 0.0476(11) Uani 1 1 d . . .
C92 C 0.1195(3) 0.3378(3) 0.1209(4) 0.0771(16) Uani 1 1 d . . .
H92A H 0.1054 0.3054 0.0944 0.092 Uiso 1 1 calc R . .
H92B H 0.0937 0.4029 0.0837 0.092 Uiso 1 1 calc R . .
C93 C 0.0785(4) 0.3277(4) 0.1985(4) 0.0922(18) Uani 1 1 d . . .
H93A H 0.1080 0.2636 0.2363 0.138 Uiso 1 1 calc R . .
H93B H 0.0122 0.3489 0.1886 0.138 Uiso 1 1 calc R . .
H93C H 0.0884 0.3641 0.2220 0.138 Uiso 1 1 calc R . .
C94 C 0.4040(3) 0.3010(3) 0.0893(2) 0.0460(11) Uani 1 1 d . . .
C95 C 0.3856(3) 0.3703(3) -0.0556(2) 0.0621(13) Uani 1 1 d . . .
H95A H 0.4065 0.3145 -0.0655 0.074 Uiso 1 1 calc R . .
H95B H 0.4393 0.3816 -0.0541 0.074 Uiso 1 1 calc R . .
C96 C 0.3106(3) 0.4509(3) -0.1217(3) 0.0799(16) Uani 1 1 d . . .
H96A H 0.2587 0.4381 -0.1235 0.120 Uiso 1 1 calc R . .
H96B H 0.3353 0.4614 -0.1740 0.120 Uiso 1 1 calc R . .
H96C H 0.2893 0.5053 -0.1102 0.120 Uiso 1 1 calc R . .
Cl1A Cl 0.9442(4) 0.0471(3) 0.8644(3) 0.142(2) Uani 0.50 1 d PDU B 1
Cl2A Cl 0.8904(4) 0.2043(3) 0.8665(3) 0.1419(16) Uani 0.50 1 d PDU B 1
C1A C 0.9660(14) 0.0856(7) 0.9359(10) 0.226(10) Uani 0.50 1 d PDU B 1
H1AA H 1.0312 0.0720 0.9438 0.271 Uiso 0.50 1 calc PR B 1
H1AB H 0.9424 0.0653 0.9885 0.271 Uiso 0.50 1 calc PR B 1
Cl1B Cl 1.0127(4) 0.0267(4) 0.8845(3) 0.170(2) Uani 0.50 1 d PDU C 2
Cl2B Cl 0.9752(4) 0.1834(3) 0.8838(3) 0.1379(16) Uani 0.50 1 d PDU C 2
C1B C 0.9107(9) 0.1360(7) 0.8536(10) 0.161(7) Uani 0.50 1 d PDU C 2
H1BA H 0.8590 0.1345 0.8857 0.194 Uiso 0.50 1 calc PR C 2
H1BB H 0.8897 0.1651 0.7948 0.194 Uiso 0.50 1 calc PR C 2

loop_
_atom_site_aniso_label
_atom_site_aniso_U_11
_atom_site_aniso_U_22
_atom_site_aniso_U_33
_atom_site_aniso_U_23
_atom_site_aniso_U_13
_atom_site_aniso_U_12
O1 0.0400(17) 0.0449(17) 0.0316(17) -0.0161(14) 0.0023(13) -0.0141(15)
O2 0.0502(17) 0.0375(17) 0.0434(17) -0.0167(15) -0.0012(14) -0.0208(14)
O3 0.0386(17) 0.082(2) 0.0422(18) -0.0275(16) 0.0002(13) -0.0177(16)
O4 0.0508(18) 0.075(2) 0.0371(17) -0.0170(16) -0.0077(14) -0.0222(17)
O5 0.097(2) 0.067(2) 0.052(2) -0.0383(17) 0.0161(17) -0.038(2)
O6 0.102(3) 0.073(2) 0.0404(18) -0.0266(17) 0.0217(17) -0.052(2)
O7 0.0470(18) 0.059(2) 0.086(2) -0.0293(18) 0.0111(16) -0.0300(16)
O8 0.0506(18) 0.0517(19) 0.0612(19) -0.0321(16) 0.0032(14) -0.0249(15)
O9 0.050(2) 0.067(2) 0.126(3) -0.064(2) 0.0025(19) -0.0139(17)
O10 0.0396(17) 0.0442(18) 0.075(2) -0.0274(16) -0.0049(15) -0.0020(14)
O11 0.0491(19) 0.0406(19) 0.111(3) -0.0286(18) -0.0202(17) -0.0118(16)
O12 0.0365(16) 0.0442(18) 0.084(2) -0.0333(17) -0.0051(15) -0.0067(14)
O13 0.057(2) 0.081(2) 0.117(3) -0.058(2) -0.0037(19) -0.0302(19)
O14 0.089(2) 0.069(2) 0.062(2) -0.0317(19) -0.0281(18) -0.009(2)
O15 0.0446(18) 0.0446(18) 0.089(2) -0.0354(17) -0.0038(16) -0.0119(15)
O16 0.0435(18) 0.053(2) 0.100(3) -0.0384(18) -0.0080(16) -0.0180(16)
O17 0.0455(17) 0.060(2) 0.0478(18) -0.0277(16) 0.0044(14) -0.0151(15)
O18 0.0500(18) 0.0528(19) 0.0414(17) -0.0190(15) -0.0044(14) -0.0098(15)
N1 0.042(2) 0.045(2) 0.034(2) -0.0206(17) 0.0061(17) -0.0187(18)
N2 0.0312(19) 0.0331(19) 0.035(2) -0.0144(16) -0.0022(15) -0.0105(16)
N3 0.044(2) 0.041(2) 0.037(2) -0.0154(17) -0.0017(16) -0.0193(18)
N4 0.041(2) 0.031(2) 0.047(2) -0.0154(17) 0.0001(17) -0.0141(17)
C1 0.039(2) 0.037(2) 0.044(3) -0.022(2) 0.005(2) -0.013(2)
C2 0.042(3) 0.039(3) 0.042(3) -0.021(2) 0.009(2) -0.015(2)
C3 0.047(3) 0.041(3) 0.041(3) -0.018(2) 0.000(2) -0.018(2)
C4 0.040(3) 0.036(2) 0.038(3) -0.018(2) -0.001(2) -0.016(2)
C5 0.044(3) 0.036(2) 0.037(2) -0.018(2) 0.007(2) -0.020(2)
C6 0.043(3) 0.037(2) 0.028(2) -0.013(2) 0.000(2) -0.016(2)
C7 0.042(3) 0.047(3) 0.035(3) -0.021(2) 0.006(2) -0.015(2)
C8 0.040(2) 0.043(3) 0.044(3) -0.022(2) 0.003(2) -0.015(2)
C9 0.034(2) 0.042(3) 0.040(3) -0.021(2) 0.002(2) -0.014(2)
C10 0.038(2) 0.035(2) 0.035(3) -0.017(2) 0.0013(19) -0.013(2)
C11 0.040(3) 0.038(2) 0.032(3) -0.014(2) 0.0002(19) -0.018(2)
C12 0.044(3) 0.047(3) 0.033(2) -0.016(2) -0.001(2) -0.024(2)
C13 0.036(2) 0.044(3) 0.040(3) -0.016(2) 0.004(2) -0.018(2)
C14 0.033(2) 0.037(2) 0.036(3) -0.015(2) 0.006(2) -0.016(2)
C15 0.041(3) 0.030(2) 0.036(2) -0.0143(19) 0.0075(19) -0.015(2)
C16 0.041(2) 0.036(3) 0.032(2) -0.015(2) 0.0038(19) -0.017(2)
C17 0.038(3) 0.039(3) 0.037(2) -0.017(2) 0.0088(19) -0.021(2)
C18 0.039(3) 0.036(3) 0.041(2) -0.019(2) 0.0059(19) -0.018(2)
C19 0.037(3) 0.047(3) 0.054(3) -0.022(2) 0.008(2) -0.014(2)
C20 0.054(3) 0.038(3) 0.058(3) -0.015(2) 0.016(2) -0.023(3)
C21 0.050(3) 0.033(3) 0.056(3) -0.015(2) 0.009(2) -0.015(2)
C22 0.038(2) 0.035(3) 0.037(2) -0.017(2) 0.0082(19) -0.015(2)
C23 0.037(2) 0.032(3) 0.045(3) -0.018(2) 0.006(2) -0.013(2)
C24 0.052(3) 0.037(3) 0.044(3) -0.017(2) -0.002(2) -0.014(2)
C25 0.060(3) 0.040(3) 0.044(3) -0.015(2) -0.011(2) -0.016(2)
C26 0.047(3) 0.041(3) 0.043(3) -0.026(2) 0.000(2) -0.014(2)
C27 0.052(3) 0.043(3) 0.046(3) -0.020(2) 0.001(2) -0.021(2)
C28 0.052(3) 0.051(3) 0.047(3) -0.026(3) 0.001(2) -0.030(2)
C29 0.055(3) 0.055(3) 0.049(3) -0.024(2) 0.002(2) -0.031(2)
C30 0.057(3) 0.044(3) 0.056(3) -0.026(2) 0.006(2) -0.030(2)
C31 0.045(3) 0.041(3) 0.040(3) -0.016(2) 0.003(2) -0.020(2)
C32 0.040(2) 0.045(3) 0.037(3) -0.019(2) 0.007(2) -0.021(2)
C33 0.039(2) 0.052(3) 0.037(3) -0.021(2) 0.001(2) -0.023(2)
C34 0.032(2) 0.035(3) 0.045(3) -0.015(2) -0.0051(19) -0.009(2)
C35 0.040(2) 0.036(3) 0.044(3) -0.021(2) 0.003(2) -0.013(2)
C36 0.038(2) 0.040(3) 0.039(3) -0.020(2) 0.004(2) -0.016(2)
C37 0.036(2) 0.037(3) 0.043(3) -0.019(2) 0.009(2) -0.013(2)
C38 0.033(2) 0.036(3) 0.044(3) -0.019(2) 0.001(2) -0.014(2)
C39 0.037(2) 0.035(3) 0.045(3) -0.014(2) -0.004(2) -0.018(2)
C40 0.032(2) 0.039(3) 0.045(3) -0.021(2) 0.0014(19) -0.015(2)
C41 0.051(3) 0.038(3) 0.062(3) -0.030(2) 0.009(2) -0.020(2)
C42 0.057(3) 0.048(3) 0.058(3) -0.027(2) 0.016(2) -0.030(2)
C43 0.049(3) 0.052(3) 0.052(3) -0.029(2) 0.015(2) -0.024(2)
C44 0.042(2) 0.034(2) 0.046(3) -0.021(2) 0.005(2) -0.017(2)
C45 0.037(2) 0.045(3) 0.040(3) -0.019(2) 0.0005(19) -0.016(2)
C46 0.047(3) 0.052(3) 0.051(3) -0.019(3) 0.000(2) -0.025(2)
C47 0.068(3) 0.072(4) 0.032(3) -0.008(3) 0.001(2) -0.036(3)
C48 0.074(4) 0.087(4) 0.040(3) -0.033(3) 0.000(3) -0.017(3)
C49 0.103(4) 0.061(4) 0.041(3) -0.027(3) -0.005(3) -0.017(3)
C50 0.082(4) 0.046(3) 0.036(3) -0.012(2) -0.005(2) -0.019(3)
C51 0.043(2) 0.041(3) 0.034(2) -0.017(2) 0.0033(19) -0.016(2)
C52 0.066(4) 0.052(3) 0.084(4) -0.020(3) -0.016(3) -0.025(3)
C53 0.076(4) 0.043(3) 0.091(4) -0.013(3) -0.016(3) -0.013(3)
C54 0.047(3) 0.069(4) 0.046(3) -0.020(3) -0.006(2) -0.013(3)
C55 0.047(3) 0.071(4) 0.071(4) -0.035(3) -0.005(3) -0.019(3)
C56 0.044(3) 0.045(3) 0.066(3) -0.022(3) -0.004(2) -0.014(2)
C57 0.045(3) 0.041(3) 0.028(2) -0.016(2) 0.0038(19) -0.019(2)
C58 0.046(3) 0.046(3) 0.042(3) -0.021(2) 0.003(2) -0.019(2)
C59 0.044(3) 0.095(4) 0.060(3) -0.036(3) -0.008(2) -0.025(3)
C60 0.055(3) 0.079(4) 0.108(5) -0.038(4) -0.008(3) -0.012(3)
C61 0.052(3) 0.048(3) 0.037(3) -0.017(2) 0.003(2) -0.019(2)
C62 0.223(8) 0.126(5) 0.052(4) -0.049(4) 0.068(4) -0.116(6)
C63 0.253(10) 0.174(8) 0.095(5) -0.070(5) 0.101(6) -0.160(8)
C64 0.037(2) 0.035(3) 0.047(3) -0.019(2) 0.0106(19) -0.015(2)
C65 0.040(3) 0.040(3) 0.052(3) -0.013(2) -0.006(2) -0.012(2)
C66 0.072(3) 0.071(4) 0.094(4) -0.052(3) 0.006(3) -0.039(3)
C67 0.054(3) 0.103(5) 0.161(6) -0.098(5) 0.010(4) -0.028(3)
C68 0.040(3) 0.051(3) 0.062(3) -0.028(2) 0.017(2) -0.021(2)
C69 0.049(3) 0.098(5) 0.132(5) -0.079(4) -0.019(3) 0.008(3)
C70 0.085(4) 0.073(4) 0.085(4) -0.017(3) 0.018(4) 0.007(3)
C71 0.070(3) 0.044(3) 0.043(3) -0.015(2) -0.006(2) -0.033(3)
C72 0.087(4) 0.073(4) 0.063(3) -0.037(3) 0.012(3) -0.048(3)
C73 0.139(6) 0.089(4) 0.057(4) -0.038(3) 0.006(4) -0.074(5)
C74 0.125(5) 0.071(4) 0.057(4) -0.012(3) -0.024(4) -0.065(4)
C75 0.086(4) 0.062(3) 0.066(4) -0.010(3) -0.027(3) -0.044(3)
C76 0.068(3) 0.054(3) 0.048(3) -0.012(2) -0.004(2) -0.035(3)
C77 0.041(2) 0.047(3) 0.045(3) -0.022(2) 0.007(2) -0.024(2)
C78 0.052(3) 0.053(3) 0.047(3) -0.024(3) 0.009(2) -0.028(3)
C79 0.071(3) 0.064(4) 0.051(3) -0.017(3) 0.006(3) -0.042(3)
C80 0.063(3) 0.051(3) 0.069(4) -0.001(3) -0.010(3) -0.034(3)
C81 0.050(3) 0.041(3) 0.066(4) -0.015(3) -0.002(3) -0.020(2)
C82 0.050(3) 0.054(3) 0.043(3) -0.019(3) 0.006(2) -0.027(3)
C83 0.040(3) 0.042(3) 0.052(3) -0.025(2) 0.003(2) -0.017(2)
C84 0.040(3) 0.051(3) 0.066(3) -0.035(3) -0.011(2) 0.002(2)
C85 0.152(7) 0.128(7) 0.089(5) -0.045(5) -0.062(5) -0.018(6)
C86 0.104(10) 0.099(10) 0.174(14) -0.089(10) 0.063(10) -0.045(8)
C86A 0.083(10) 0.050(8) 0.105(11) 0.012(8) -0.079(9) 0.014(7)
C87 0.042(3) 0.042(3) 0.053(3) -0.021(2) -0.004(2) -0.014(2)
C88 0.040(3) 0.037(3) 0.075(4) -0.026(2) 0.001(2) -0.005(2)
C89 0.062(3) 0.055(3) 0.085(4) -0.037(3) 0.019(3) -0.024(3)
C90 0.038(3) 0.038(3) 0.051(3) -0.027(2) 0.007(2) -0.014(2)
C91 0.051(3) 0.046(3) 0.049(3) -0.024(2) 0.002(2) -0.021(2)
C92 0.056(3) 0.065(4) 0.121(5) -0.050(4) 0.000(3) -0.024(3)
C93 0.074(4) 0.077(4) 0.120(5) -0.032(4) 0.002(4) -0.035(3)
C94 0.053(3) 0.038(3) 0.050(3) -0.023(2) -0.003(2) -0.017(2)
C95 0.066(3) 0.075(4) 0.046(3) -0.033(3) 0.009(2) -0.026(3)
C96 0.079(4) 0.084(4) 0.040(3) -0.021(3) -0.007(3) -0.009(3)
Cl1A 0.154(4) 0.142(4) 0.149(4) -0.050(3) -0.013(4) -0.086(4)
Cl2A 0.194(5) 0.102(3) 0.102(3) -0.034(2) 0.018(3) -0.052(3)
C1A 0.236(18) 0.171(15) 0.247(17) -0.125(13) 0.093(15) -0.049(12)
Cl1B 0.186(5) 0.149(4) 0.118(4) -0.053(3) 0.052(4) -0.038(4)
Cl2B 0.180(4) 0.154(4) 0.127(3) -0.085(3) 0.039(3) -0.094(4)
C1B 0.173(14) 0.162(13) 0.212(15) -0.170(12) 0.027(10) -0.047(10)

loop_
_atom_type_symbol
_atom_type_description
_atom_type_scat_dispersion_real
_atom_type_scat_dispersion_imag
_atom_type_scat_source
C C 0.0033 0.0016 'International Tables Vol C Tables 4.2.6.8 and 6.1.1.4'
H H 0.0000 0.0000 'International Tables Vol C Tables 4.2.6.8 and 6.1.1.4'
N N 0.0061 0.0033 'International Tables Vol C Tables 4.2.6.8 and 6.1.1.4'
O O 0.0106 0.0060 'International Tables Vol C Tables 4.2.6.8 and 6.1.1.4'
Cl Cl 0.1484 0.1585 'International Tables Vol C Tables 4.2.6.8 and 6.1.1.4'

loop_
_geom_angle_atom_site_label_1
_geom_angle_atom_site_label_2
_geom_angle_atom_site_label_3
_geom_angle
_geom_angle_site_symmetry_1
_geom_angle_site_symmetry_3
_geom_angle_publ_flag
C6 O1 C9 108.1(3) . . ?
C31 O2 C28 107.9(3) . . ?
C58 O4 C59 116.1(3) . . ?
C61 O6 C62 115.9(3) . . ?
C65 O8 C66 114.4(3) . . ?
C68 O10 C69 114.3(3) . . ?
C87 O12 C88 117.7(2) . . ?
C84 O14 C85 110.2(4) . . ?
C91 O16 C92 116.2(3) . . ?
C94 O18 C95 116.8(3) . . ?
C4 N1 C1 110.8(3) . . ?
C4 N1 H1A 124.6 . . ?
C1 N1 H1A 124.6 . . ?
C11 N2 C14 110.9(3) . . ?
C11 N2 H2A 124.6 . . ?
C14 N2 H2A 124.6 . . ?
C26 N3 C23 110.5(3) . . ?
C26 N3 H3A 124.8 . . ?
C23 N3 H3A 124.8 . . ?
C33 N4 C36 110.7(3) . . ?
C33 N4 H4A 124.6 . . ?
C36 N4 H4A 124.6 . . ?
N1 C1 C2 106.0(3) . . ?
N1 C1 C44 127.7(3) . . ?
C2 C1 C44 126.3(3) . . ?
C1 C2 C3 108.6(3) . . ?
C1 C2 H2B 125.7 . . ?
C3 C2 H2B 125.7 . . ?
C2 C3 C4 108.1(4) . . ?
C2 C3 H3B 125.9 . . ?
C4 C3 H3B 125.9 . . ?
N1 C4 C3 106.4(3) . . ?
N1 C4 C5 120.9(3) . . ?
C3 C4 C5 132.7(4) . . ?
C6 C5 C4 123.2(3) . . ?
C6 C5 C45 118.6(3) . . ?
C4 C5 C45 118.1(3) . . ?
C5 C6 O1 120.6(3) . . ?
C5 C6 C7 132.1(4) . . ?
O1 C6 C7 107.3(3) . . ?
C8 C7 C6 108.8(3) . . ?
C8 C7 H7A 125.6 . . ?
C6 C7 H7A 125.6 . . ?
C7 C8 C9 108.3(4) . . ?
C7 C8 H8A 125.8 . . ?
C9 C8 H8A 125.8 . . ?
C10 C9 O1 120.6(3) . . ?
C10 C9 C8 132.0(4) . . ?
O1 C9 C8 107.5(3) . . ?
C9 C10 C11 122.9(3) . . ?
C9 C10 C51 120.0(3) . . ?
C11 C10 C51 117.1(3) . . ?
N2 C11 C12 105.8(3) . . ?
N2 C11 C10 121.2(3) . . ?
C12 C11 C10 132.9(3) . . ?
C13 C12 C11 108.7(3) . . ?
C13 C12 H12A 125.7 . . ?
C11 C12 H12A 125.7 . . ?
C12 C13 C14 108.3(4) . . ?
C12 C13 H13A 125.9 . . ?
C14 C13 H13A 125.9 . . ?
N2 C14 C13 106.3(3) . . ?
N2 C14 C15 126.2(3) . . ?
C13 C14 C15 127.4(3) . . ?
C57 C15 C14 130.7(3) . . ?
C57 C15 C16 117.2(3) . . ?
C14 C15 C16 112.1(3) . . ?
C17 C16 C21 119.1(4) . . ?
C17 C16 C15 120.0(3) . . ?
C21 C16 C15 120.9(3) . . ?
C16 C17 C18 121.5(4) . . ?
C16 C17 H17A 119.2 . . ?
C18 C17 H17A 119.2 . . ?
C19 C18 C17 118.2(4) . . ?
C19 C18 C22 121.9(4) . . ?
C17 C18 C22 119.9(3) . . ?
C20 C19 C18 120.9(4) . . ?
C20 C19 H19A 119.6 . . ?
C18 C19 H19A 119.6 . . ?
C19 C20 C21 120.2(4) . . ?
C19 C20 H20A 119.9 . . ?
C21 C20 H20A 119.9 . . ?
C20 C21 C16 120.1(4) . . ?
C20 C21 H21A 119.9 . . ?
C16 C21 H21A 119.9 . . ?
C64 C22 C23 127.1(3) . . ?
C64 C22 C18 120.0(3) . . ?
C23 C22 C18 112.9(3) . . ?
C24 C23 N3 106.3(3) . . ?
C24 C23 C22 127.9(4) . . ?
N3 C23 C22 125.8(3) . . ?
C23 C24 C25 108.8(4) . . ?
C23 C24 H24A 125.6 . . ?
C25 C24 H24A 125.6 . . ?
C24 C25 C26 107.4(4) . . ?
C24 C25 H25A 126.3 . . ?
C26 C25 H25A 126.3 . . ?
N3 C26 C25 107.0(3) . . ?
N3 C26 C27 124.4(4) . . ?
C25 C26 C27 128.6(4) . . ?
C28 C27 C26 124.8(4) . . ?
C28 C27 C71 118.3(3) . . ?
C26 C27 C71 116.9(3) . . ?
C27 C28 O2 121.2(3) . . ?
C27 C28 C29 131.4(4) . . ?
O2 C28 C29 107.5(3) . . ?
C30 C29 C28 108.8(4) . . ?
C30 C29 H29A 125.6 . . ?
C28 C29 H29A 125.6 . . ?
C29 C30 C31 108.9(4) . . ?
C29 C30 H30A 125.6 . . ?
C31 C30 H30A 125.6 . . ?
C32 C31 O2 121.7(3) . . ?
C32 C31 C30 131.3(4) . . ?
O2 C31 C30 107.0(3) . . ?
C31 C32 C33 123.3(4) . . ?
C31 C32 C77 119.3(3) . . ?
C33 C32 C77 117.4(3) . . ?
N4 C33 C34 107.3(3) . . ?
N4 C33 C32 118.5(4) . . ?
C34 C33 C32 134.1(4) . . ?
C33 C34 C35 107.6(3) . . ?
C33 C34 H34A 126.2 . . ?
C35 C34 H34A 126.2 . . ?
C36 C35 C34 108.1(3) . . ?
C36 C35 H35A 125.9 . . ?
C34 C35 H35A 125.9 . . ?
N4 C36 C35 106.3(3) . . ?
N4 C36 C37 125.0(3) . . ?
C35 C36 C37 128.7(3) . . ?
C83 C37 C36 129.3(3) . . ?
C83 C37 C38 116.6(3) . . ?
C36 C37 C38 114.0(3) . . ?
C43 C38 C39 119.0(3) . . ?
C43 C38 C37 122.2(3) . . ?
C39 C38 C37 118.8(3) . . ?
C40 C39 C38 121.5(4) . . ?
C40 C39 H39A 119.2 . . ?
C38 C39 H39A 119.2 . . ?
C39 C40 C41 118.8(4) . . ?
C39 C40 C44 119.8(4) . . ?
C41 C40 C44 121.3(3) . . ?
C42 C41 C40 120.5(4) . . ?
C42 C41 H41A 119.8 . . ?
C40 C41 H41A 119.8 . . ?
C41 C42 C43 119.9(4) . . ?
C41 C42 H42A 120.1 . . ?
C43 C42 H42A 120.1 . . ?
C38 C43 C42 120.3(4) . . ?
C38 C43 H43A 119.9 . . ?
C42 C43 H43A 119.9 . . ?
C90 C44 C1 131.5(3) . . ?
C90 C44 C40 117.0(3) . . ?
C1 C44 C40 111.5(3) . . ?
C50 C45 C46 118.4(4) . . ?
C50 C45 C5 120.0(3) . . ?
C46 C45 C5 121.5(3) . . ?
C45 C46 C47 120.6(4) . . ?
C45 C46 H46A 119.7 . . ?
C47 C46 H46A 119.7 . . ?
C48 C47 C46 119.1(4) . . ?
C48 C47 H47A 120.4 . . ?
C46 C47 H47A 120.4 . . ?
C49 C48 C47 120.8(4) . . ?
C49 C48 H48A 119.6 . . ?
C47 C48 H48A 119.6 . . ?
C48 C49 C50 120.1(4) . . ?
C48 C49 H49A 119.9 . . ?
C50 C49 H49A 119.9 . . ?
C49 C50 C45 121.0(4) . . ?
C49 C50 H50A 119.5 . . ?
C45 C50 H50A 119.5 . . ?
C52 C51 C56 117.0(4) . . ?
C52 C51 C10 121.0(3) . . ?
C56 C51 C10 121.9(3) . . ?
C51 C52 C53 121.3(4) . . ?
C51 C52 H52A 119.4 . . ?
C53 C52 H52A 119.4 . . ?
C54 C53 C52 120.3(5) . . ?
C54 C53 H53A 119.8 . . ?
C52 C53 H53A 119.8 . . ?
C55 C54 C53 118.8(4) . . ?
C55 C54 H54A 120.6 . . ?
C53 C54 H54A 120.6 . . ?
C54 C55 C56 120.8(4) . . ?
C54 C55 H55A 119.6 . . ?
C56 C55 H55A 119.6 . . ?
C55 C56 C51 121.7(4) . . ?
C55 C56 H56A 119.1 . . ?
C51 C56 H56A 119.1 . . ?
C15 C57 C58 127.4(3) . . ?
C15 C57 C61 117.5(3) . . ?
C58 C57 C61 114.9(3) . . ?
O3 C58 O4 121.1(3) . . ?
O3 C58 C57 128.1(3) . . ?
O4 C58 C57 110.8(3) . . ?
O4 C59 C60 112.4(4) . . ?
O4 C59 H59A 109.1 . . ?
C60 C59 H59A 109.1 . . ?
O4 C59 H59B 109.1 . . ?
C60 C59 H59B 109.1 . . ?
H59A C59 H59B 107.9 . . ?
C59 C60 H60A 109.5 . . ?
C59 C60 H60B 109.5 . . ?
H60A C60 H60B 109.5 . . ?
C59 C60 H60C 109.5 . . ?
H60A C60 H60C 109.5 . . ?
H60B C60 H60C 109.5 . . ?
O5 C61 O6 123.8(3) . . ?
O5 C61 C57 123.5(3) . . ?
O6 C61 C57 112.7(3) . . ?
O6 C62 C63 106.4(4) . . ?
O6 C62 H62A 110.5 . . ?
C63 C62 H62A 110.5 . . ?
O6 C62 H62B 110.5 . . ?
C63 C62 H62B 110.5 . . ?
H62A C62 H62B 108.6 . . ?
C62 C63 H63A 109.5 . . ?
C62 C63 H63B 109.5 . . ?
H63A C63 H63B 109.5 . . ?
C62 C63 H63C 109.5 . . ?
H63A C63 H63C 109.5 . . ?
H63B C63 H63C 109.5 . . ?
C22 C64 C68 125.7(3) . . ?
C22 C64 C65 118.6(3) . . ?
C68 C64 C65 115.1(3) . . ?
O7 C65 O8 124.4(3) . . ?
O7 C65 C64 123.3(3) . . ?
O8 C65 C64 112.3(3) . . ?
O8 C66 C67 107.9(4) . . ?
O8 C66 H66A 110.1 . . ?
C67 C66 H66A 110.1 . . ?
O8 C66 H66B 110.1 . . ?
C67 C66 H66B 110.1 . . ?
H66A C66 H66B 108.4 . . ?
C66 C67 H67A 109.5 . . ?
C66 C67 H67B 109.5 . . ?
H67A C67 H67B 109.5 . . ?
C66 C67 H67C 109.5 . . ?
H67A C67 H67C 109.5 . . ?
H67B C67 H67C 109.5 . . ?
O9 C68 O10 121.6(3) . . ?
O9 C68 C64 126.0(4) . . ?
O10 C68 C64 112.4(3) . . ?
C70 C69 O10 110.4(4) . . ?
C70 C69 H69A 109.6 . . ?
O10 C69 H69A 109.6 . . ?
C70 C69 H69B 109.6 . . ?
O10 C69 H69B 109.6 . . ?
H69A C69 H69B 108.1 . . ?
C69 C70 H70A 109.5 . . ?
C69 C70 H70B 109.5 . . ?
H70A C70 H70B 109.5 . . ?
C69 C70 H70C 109.5 . . ?
H70A C70 H70C 109.5 . . ?
H70B C70 H70C 109.5 . . ?
C72 C71 C76 119.2(4) . . ?
C72 C71 C27 120.1(4) . . ?
C76 C71 C27 120.7(4) . . ?
C71 C72 C73 119.9(5) . . ?
C71 C72 H72A 120.1 . . ?
C73 C72 H72A 120.1 . . ?
C74 C73 C72 120.1(5) . . ?
C74 C73 H73A 120.0 . . ?
C72 C73 H73A 120.0 . . ?
C73 C74 C75 120.6(5) . . ?
C73 C74 H74A 119.7 . . ?
C75 C74 H74A 119.7 . . ?
C74 C75 C76 120.1(5) . . ?
C74 C75 H75A 119.9 . . ?
C76 C75 H75A 119.9 . . ?
C75 C76 C71 120.1(5) . . ?
C75 C76 H76A 120.0 . . ?
C71 C76 H76A 120.0 . . ?
C78 C77 C82 118.6(4) . . ?
C78 C77 C32 120.4(3) . . ?
C82 C77 C32 120.9(3) . . ?
C79 C78 C77 120.3(4) . . ?
C79 C78 H78A 119.8 . . ?
C77 C78 H78A 119.8 . . ?
C78 C79 C80 120.5(4) . . ?
C78 C79 H79A 119.7 . . ?
C80 C79 H79A 119.7 . . ?
C81 C80 C79 119.6(4) . . ?
C81 C80 H80A 120.2 . . ?
C79 C80 H80A 120.2 . . ?
C80 C81 C82 120.3(4) . . ?
C80 C81 H81A 119.9 . . ?
C82 C81 H81A 119.9 . . ?
C81 C82 C77 120.6(4) . . ?
C81 C82 H82A 119.7 . . ?
C77 C82 H82A 119.7 . . ?
C37 C83 C87 128.2(4) . . ?
C37 C83 C84 119.0(3) . . ?
C87 C83 C84 112.7(3) . . ?
O13 C84 O14 124.4(3) . . ?
O13 C84 C83 126.2(4) . . ?
O14 C84 C83 109.5(3) . . ?
C86 C85 O14 106.9(9) . . ?
C86A C85 O14 109.8(7) . . ?
C86A C85 H85C 110.7 . . ?
O14 C85 H85C 109.8 . . ?
C86A C85 H85D 108.5 . . ?
O14 C85 H85D 109.5 . . ?
H85C C85 H85D 108.5 . . ?
C86 C85 H85A 107.7 . . ?
O14 C85 H85A 109.7 . . ?
C86 C85 H85B 112.3 . . ?
O14 C85 H85B 111.4 . . ?
H85A C85 H85B 108.8 . . ?
C85 C86 H86A 108.2 . . ?
C85 C86 H86B 109.1 . . ?
H86A C86 H86B 109.5 . . ?
H86A C86 H86C 109.5 . . ?
H86B C86 H86C 109.5 . . ?
C85 C86A H86D 109.4 . . ?
C85 C86A H86E 108.2 . . ?
H86D C86A H86E 109.5 . . ?
C85 C86A H86F 110.8 . . ?
H86D C86A H86F 109.5 . . ?
H86E C86A H86F 109.5 . . ?
O11 C87 O12 120.7(3) . . ?
O11 C87 C83 128.4(3) . . ?
O12 C87 C83 110.9(3) . . ?
O12 C88 C89 109.7(3) . . ?
O12 C88 H88A 109.7 . . ?
C89 C88 H88A 109.7 . . ?
O12 C88 H88B 109.7 . . ?
C89 C88 H88B 109.7 . . ?
H88A C88 H88B 108.2 . . ?
C88 C89 H89A 109.5 . . ?
C88 C89 H89B 109.5 . . ?
H89A C89 H89B 109.5 . . ?
C88 C89 H89C 109.5 . . ?
H89A C89 H89C 109.5 . . ?
H89B C89 H89C 109.5 . . ?
C44 C90 C94 127.3(4) . . ?
C44 C90 C91 118.4(3) . . ?
C94 C90 C91 114.2(3) . . ?
O15 C91 O16 123.8(3) . . ?
O15 C91 C90 126.8(3) . . ?
O16 C91 C90 109.4(3) . . ?
O16 C92 C93 107.6(4) . . ?
O16 C92 H92A 110.2 . . ?
C93 C92 H92A 110.2 . . ?
O16 C92 H92B 110.2 . . ?
C93 C92 H92B 110.2 . . ?
H92A C92 H92B 108.5 . . ?
C92 C93 H93A 109.5 . . ?
C92 C93 H93B 109.5 . . ?
H93A C93 H93B 109.5 . . ?
C92 C93 H93C 109.5 . . ?
H93A C93 H93C 109.5 . . ?
H93B C93 H93C 109.5 . . ?
O17 C94 O18 122.0(3) . . ?
O17 C94 C90 127.5(3) . . ?
O18 C94 C90 110.5(3) . . ?
O18 C95 C96 106.8(3) . . ?
O18 C95 H95A 110.4 . . ?
C96 C95 H95A 110.4 . . ?
O18 C95 H95B 110.4 . . ?
C96 C95 H95B 110.4 . . ?
H95A C95 H95B 108.6 . . ?
C95 C96 H96A 109.5 . . ?
C95 C96 H96B 109.5 . . ?
H96A C96 H96B 109.5 . . ?
C95 C96 H96C 109.5 . . ?
H96A C96 H96C 109.5 . . ?
H96B C96 H96C 109.5 . . ?
Cl1A C1A Cl2A 89.1(7) . . ?
Cl1A C1A H1AA 113.8 . . ?
Cl2A C1A H1AA 113.8 . . ?
Cl1A C1A H1AB 113.8 . . ?
Cl2A C1A H1AB 113.8 . . ?
H1AA C1A H1AB 111.0 . . ?
Cl1B C1B Cl2B 90.3(6) . . ?
Cl1B C1B H1BA 113.6 . . ?
Cl2B C1B H1BA 113.6 . . ?
Cl1B C1B H1BB 113.6 . . ?
Cl2B C1B H1BB 113.6 . . ?
H1BA C1B H1BB 110.9 . . ?

loop_
_geom_bond_atom_site_label_1
_geom_bond_atom_site_label_2
_geom_bond_distance
_geom_bond_site_symmetry_2
_geom_bond_publ_flag
O1 C6 1.393(4) . ?
O1 C9 1.393(4) . ?
O2 C31 1.394(4) . ?
O2 C28 1.405(4) . ?
O3 C58 1.212(4) . ?
O4 C58 1.341(4) . ?
O4 C59 1.460(4) . ?
O5 C61 1.202(4) . ?
O6 C61 1.322(4) . ?
O6 C62 1.473(5) . ?
O7 C65 1.207(4) . ?
O8 C65 1.344(4) . ?
O8 C66 1.461(4) . ?
O9 C68 1.205(4) . ?
O10 C68 1.329(4) . ?
O10 C69 1.482(5) . ?
O11 C87 1.219(4) . ?
O12 C87 1.332(4) . ?
O12 C88 1.459(4) . ?
O13 C84 1.204(5) . ?
O14 C84 1.338(5) . ?
O14 C85 1.478(6) . ?
O15 C91 1.193(4) . ?
O16 C91 1.345(4) . ?
O16 C92 1.473(5) . ?
O17 C94 1.213(4) . ?
O18 C94 1.348(4) . ?
O18 C95 1.460(4) . ?
N1 C4 1.372(5) . ?
N1 C1 1.379(5) . ?
N1 H1A 0.8800 . ?
N2 C11 1.367(4) . ?
N2 C14 1.371(4) . ?
N2 H2A 0.8800 . ?
N3 C26 1.356(4) . ?
N3 C23 1.379(5) . ?
N3 H3A 0.8800 . ?
N4 C33 1.348(4) . ?
N4 C36 1.380(4) . ?
N4 H4A 0.8800 . ?
C1 C2 1.385(5) . ?
C1 C44 1.439(4) . ?
C2 C3 1.388(5) . ?
C2 H2B 0.9500 . ?
C3 C4 1.389(5) . ?
C3 H3B 0.9500 . ?
C4 C5 1.445(5) . ?
C5 C6 1.360(5) . ?
C5 C45 1.486(4) . ?
C6 C7 1.428(5) . ?
C7 C8 1.347(5) . ?
C7 H7A 0.9500 . ?
C8 C9 1.429(5) . ?
C8 H8A 0.9500 . ?
C9 C10 1.355(5) . ?
C10 C11 1.451(5) . ?
C10 C51 1.492(4) . ?
C11 C12 1.391(5) . ?
C12 C13 1.376(5) . ?
C12 H12A 0.9500 . ?
C13 C14 1.383(5) . ?
C13 H13A 0.9500 . ?
C14 C15 1.443(5) . ?
C15 C57 1.375(4) . ?
C15 C16 1.513(5) . ?
C16 C17 1.384(5) . ?
C16 C21 1.388(5) . ?
C17 C18 1.393(5) . ?
C17 H17A 0.9500 . ?
C18 C19 1.391(5) . ?
C18 C22 1.490(5) . ?
C19 C20 1.377(5) . ?
C19 H19A 0.9500 . ?
C20 C21 1.384(5) . ?
C20 H20A 0.9500 . ?
C21 H21A 0.9500 . ?
C22 C64 1.370(4) . ?
C22 C23 1.455(5) . ?
C23 C24 1.373(5) . ?
C24 C25 1.387(5) . ?
C24 H24A 0.9500 . ?
C25 C26 1.391(5) . ?
C25 H25A 0.9500 . ?
C26 C27 1.450(5) . ?
C27 C28 1.349(5) . ?
C27 C71 1.495(4) . ?
C28 C29 1.429(5) . ?
C29 C30 1.336(5) . ?
C29 H29A 0.9500 . ?
C30 C31 1.444(5) . ?
C30 H30A 0.9500 . ?
C31 C32 1.353(5) . ?
C32 C33 1.467(5) . ?
C32 C77 1.487(4) . ?
C33 C34 1.389(5) . ?
C34 C35 1.395(5) . ?
C34 H34A 0.9500 . ?
C35 C36 1.385(5) . ?
C35 H35A 0.9500 . ?
C36 C37 1.449(4) . ?
C37 C83 1.369(5) . ?
C37 C38 1.495(5) . ?
C38 C43 1.377(5) . ?
C38 C39 1.384(5) . ?
C39 C40 1.383(5) . ?
C39 H39A 0.9500 . ?
C40 C41 1.385(5) . ?
C40 C44 1.500(5) . ?
C41 C42 1.377(5) . ?
C41 H41A 0.9500 . ?
C42 C43 1.393(5) . ?
C42 H42A 0.9500 . ?
C43 H43A 0.9500 . ?
C44 C90 1.366(5) . ?
C45 C50 1.386(5) . ?
C45 C46 1.395(5) . ?
C46 C47 1.395(6) . ?
C46 H46A 0.9500 . ?
C47 C48 1.379(6) . ?
C47 H47A 0.9500 . ?
C48 C49 1.369(6) . ?
C48 H48A 0.9500 . ?
C49 C50 1.377(6) . ?
C49 H49A 0.9500 . ?
C50 H50A 0.9500 . ?
C51 C52 1.377(6) . ?
C51 C56 1.378(5) . ?
C52 C53 1.384(6) . ?
C52 H52A 0.9500 . ?
C53 C54 1.376(6) . ?
C53 H53A 0.9500 . ?
C54 C55 1.351(6) . ?
C54 H54A 0.9500 . ?
C55 C56 1.376(6) . ?
C55 H55A 0.9500 . ?
C56 H56A 0.9500 . ?
C57 C58 1.458(5) . ?
C57 C61 1.498(5) . ?
C59 C60 1.512(6) . ?
C59 H59A 0.9900 . ?
C59 H59B 0.9900 . ?
C60 H60A 0.9800 . ?
C60 H60B 0.9800 . ?
C60 H60C 0.9800 . ?
C62 C63 1.493(7) . ?
C62 H62A 0.9900 . ?
C62 H62B 0.9900 . ?
C63 H63A 0.9800 . ?
C63 H63B 0.9800 . ?
C63 H63C 0.9800 . ?
C64 C68 1.472(5) . ?
C64 C65 1.511(5) . ?
C66 C67 1.473(6) . ?
C66 H66A 0.9900 . ?
C66 H66B 0.9900 . ?
C67 H67A 0.9800 . ?
C67 H67B 0.9800 . ?
C67 H67C 0.9800 . ?
C69 C70 1.401(7) . ?
C69 H69A 0.9900 . ?
C69 H69B 0.9900 . ?
C70 H70A 0.9800 . ?
C70 H70B 0.9800 . ?
C70 H70C 0.9800 . ?
C71 C72 1.382(6) . ?
C71 C76 1.386(6) . ?
C72 C73 1.401(6) . ?
C72 H72A 0.9500 . ?
C73 C74 1.351(7) . ?
C73 H73A 0.9500 . ?
C74 C75 1.373(7) . ?
C74 H74A 0.9500 . ?
C75 C76 1.382(6) . ?
C75 H75A 0.9500 . ?
C76 H76A 0.9500 . ?
C77 C78 1.383(5) . ?
C77 C82 1.396(5) . ?
C78 C79 1.381(6) . ?
C78 H78A 0.9500 . ?
C79 C80 1.381(6) . ?
C79 H79A 0.9500 . ?
C80 C81 1.372(6) . ?
C80 H80A 0.9500 . ?
C81 C82 1.379(6) . ?
C81 H81A 0.9500 . ?
C82 H82A 0.9500 . ?
C83 C87 1.461(5) . ?
C83 C84 1.508(5) . ?
C85 C86 1.267(9) . ?
C85 C86A 1.368(9) . ?
C85 H85C 0.9600 . ?
C85 H85D 0.9601 . ?
C85 H85A 0.9600 . ?
C85 H85B 0.9599 . ?
C86 H86A 0.9601 . ?
C86 H86B 0.9601 . ?
C86 H86C 0.9599 . ?
C86A H86D 0.9600 . ?
C86A H86E 0.9599 . ?
C86A H86F 0.9600 . ?
C88 C89 1.501(6) . ?
C88 H88A 0.9900 . ?
C88 H88B 0.9900 . ?
C89 H89A 0.9800 . ?
C89 H89B 0.9800 . ?
C89 H89C 0.9800 . ?
C90 C94 1.484(5) . ?
C90 C91 1.508(5) . ?
C92 C93 1.486(7) . ?
C92 H92A 0.9900 . ?
C92 H92B 0.9900 . ?
C93 H93A 0.9800 . ?
C93 H93B 0.9800 . ?
C93 H93C 0.9800 . ?
C95 C96 1.518(6) . ?
C95 H95A 0.9900 . ?
C95 H95B 0.9900 . ?
C96 H96A 0.9800 . ?
C96 H96B 0.9800 . ?
C96 H96C 0.9800 . ?
Cl1A C1A 1.812(11) . ?
Cl2A C1A 1.849(11) . ?
C1A H1AA 0.9900 . ?
C1A H1AB 0.9900 . ?
Cl1B C1B 1.812(10) . ?
Cl2B C1B 1.849(10) . ?
C1B H1BA 0.9900 . ?
C1B H1BB 0.9900 . ?

loop_
_geom_torsion_atom_site_label_1
_geom_torsion_atom_site_label_2
_geom_torsion_atom_site_label_3
_geom_torsion_atom_site_label_4
_geom_torsion
_geom_torsion_site_symmetry_1
_geom_torsion_site_symmetry_2
_geom_torsion_site_symmetry_3
_geom_torsion_site_symmetry_4
_geom_torsion_publ_flag
C4 N1 C1 C2 0.8(4) . . . . ?
C4 N1 C1 C44 -178.7(3) . . . . ?
N1 C1 C2 C3 0.4(4) . . . . ?
C44 C1 C2 C3 179.9(3) . . . . ?
C1 C2 C3 C4 -1.5(4) . . . . ?
C1 N1 C4 C3 -1.7(4) . . . . ?
C1 N1 C4 C5 177.0(3) . . . . ?
C2 C3 C4 N1 1.9(4) . . . . ?
C2 C3 C4 C5 -176.6(4) . . . . ?
N1 C4 C5 C6 -164.4(3) . . . . ?
C3 C4 C5 C6 13.9(6) . . . . ?
N1 C4 C5 C45 11.6(5) . . . . ?
C3 C4 C5 C45 -170.1(3) . . . . ?
C4 C5 C6 O1 5.1(5) . . . . ?
C45 C5 C6 O1 -170.9(2) . . . . ?
C4 C5 C6 C7 -174.7(4) . . . . ?
C45 C5 C6 C7 9.3(6) . . . . ?
C9 O1 C6 C5 178.8(3) . . . . ?
C9 O1 C6 C7 -1.4(4) . . . . ?
C5 C6 C7 C8 -178.8(4) . . . . ?
O1 C6 C7 C8 1.5(4) . . . . ?
C6 C7 C8 C9 -0.9(4) . . . . ?
C6 O1 C9 C10 -179.8(3) . . . . ?
C6 O1 C9 C8 0.9(4) . . . . ?
C7 C8 C9 C10 -179.2(4) . . . . ?
C7 C8 C9 O1 0.0(4) . . . . ?
O1 C9 C10 C11 1.2(5) . . . . ?
C8 C9 C10 C11 -179.6(4) . . . . ?
O1 C9 C10 C51 -178.9(3) . . . . ?
C8 C9 C10 C51 0.2(6) . . . . ?
C14 N2 C11 C12 -0.7(4) . . . . ?
C14 N2 C11 C10 -179.2(3) . . . . ?
C9 C10 C11 N2 -165.2(3) . . . . ?
C51 C10 C11 N2 14.9(5) . . . . ?
C9 C10 C11 C12 16.8(6) . . . . ?
C51 C10 C11 C12 -163.1(4) . . . . ?
N2 C11 C12 C13 -0.1(4) . . . . ?
C10 C11 C12 C13 178.2(4) . . . . ?
C11 C12 C13 C14 0.8(4) . . . . ?
C11 N2 C14 C13 1.2(4) . . . . ?
C11 N2 C14 C15 179.7(3) . . . . ?
C12 C13 C14 N2 -1.2(4) . . . . ?
C12 C13 C14 C15 -179.7(3) . . . . ?
N2 C14 C15 C57 4.9(6) . . . . ?
C13 C14 C15 C57 -176.9(3) . . . . ?
N2 C14 C15 C16 -176.2(3) . . . . ?
C13 C14 C15 C16 2.0(5) . . . . ?
C57 C15 C16 C17 101.0(4) . . . . ?
C14 C15 C16 C17 -78.1(4) . . . . ?
C57 C15 C16 C21 -78.8(4) . . . . ?
C14 C15 C16 C21 102.1(4) . . . . ?
C21 C16 C17 C18 0.3(5) . . . . ?
C15 C16 C17 C18 -179.5(3) . . . . ?
C16 C17 C18 C19 0.9(5) . . . . ?
C16 C17 C18 C22 -179.4(3) . . . . ?
C17 C18 C19 C20 -1.4(6) . . . . ?
C22 C18 C19 C20 178.9(3) . . . . ?
C18 C19 C20 C21 0.7(6) . . . . ?
C19 C20 C21 C16 0.4(6) . . . . ?
C17 C16 C21 C20 -0.9(6) . . . . ?
C15 C16 C21 C20 178.9(4) . . . . ?
C19 C18 C22 C64 -52.1(5) . . . . ?
C17 C18 C22 C64 128.2(3) . . . . ?
C19 C18 C22 C23 126.3(4) . . . . ?
C17 C18 C22 C23 -53.5(5) . . . . ?
C26 N3 C23 C24 -2.2(4) . . . . ?
C26 N3 C23 C22 -179.9(3) . . . . ?
C64 C22 C23 C24 153.8(4) . . . . ?
C18 C22 C23 C24 -24.4(5) . . . . ?
C64 C22 C23 N3 -29.0(6) . . . . ?
C18 C22 C23 N3 152.8(3) . . . . ?
N3 C23 C24 C25 2.3(4) . . . . ?
C22 C23 C24 C25 180.0(4) . . . . ?
C23 C24 C25 C26 -1.7(5) . . . . ?
C23 N3 C26 C25 1.2(4) . . . . ?
C23 N3 C26 C27 -177.7(4) . . . . ?
C24 C25 C26 N3 0.3(5) . . . . ?
C24 C25 C26 C27 179.1(4) . . . . ?
N3 C26 C27 C28 -7.0(7) . . . . ?
C25 C26 C27 C28 174.3(4) . . . . ?
N3 C26 C27 C71 172.9(3) . . . . ?
C25 C26 C27 C71 -5.8(6) . . . . ?
C26 C27 C28 O2 -3.2(7) . . . . ?
C71 C27 C28 O2 176.9(3) . . . . ?
C26 C27 C28 C29 178.0(4) . . . . ?
C71 C27 C28 C29 -1.9(7) . . . . ?
C31 O2 C28 C27 -179.5(4) . . . . ?
C31 O2 C28 C29 -0.4(4) . . . . ?
C27 C28 C29 C30 179.7(4) . . . . ?
O2 C28 C29 C30 0.8(5) . . . . ?
C28 C29 C30 C31 -0.8(5) . . . . ?
C28 O2 C31 C32 178.1(4) . . . . ?
C28 O2 C31 C30 0.0(4) . . . . ?
C29 C30 C31 C32 -177.4(4) . . . . ?
C29 C30 C31 O2 0.5(5) . . . . ?
O2 C31 C32 C33 -4.1(6) . . . . ?
C30 C31 C32 C33 173.5(4) . . . . ?
O2 C31 C32 C77 173.5(3) . . . . ?
C30 C31 C32 C77 -8.9(6) . . . . ?
C36 N4 C33 C34 0.0(4) . . . . ?
C36 N4 C33 C32 177.3(3) . . . . ?
C31 C32 C33 N4 160.9(4) . . . . ?
C77 C32 C33 N4 -16.8(5) . . . . ?
C31 C32 C33 C34 -22.7(7) . . . . ?
C77 C32 C33 C34 159.7(4) . . . . ?
N4 C33 C34 C35 0.1(4) . . . . ?
C32 C33 C34 C35 -176.6(4) . . . . ?
C33 C34 C35 C36 -0.2(4) . . . . ?
C33 N4 C36 C35 -0.1(4) . . . . ?
C33 N4 C36 C37 179.7(3) . . . . ?
C34 C35 C36 N4 0.2(4) . . . . ?
C34 C35 C36 C37 -179.6(3) . . . . ?
N4 C36 C37 C83 -10.5(5) . . . . ?
C35 C36 C37 C83 169.3(3) . . . . ?
N4 C36 C37 C38 169.6(3) . . . . ?
C35 C36 C37 C38 -10.6(4) . . . . ?
C83 C37 C38 C43 -87.0(5) . . . . ?
C36 C37 C38 C43 92.9(4) . . . . ?
C83 C37 C38 C39 90.5(4) . . . . ?
C36 C37 C38 C39 -89.6(4) . . . . ?
C43 C38 C39 C40 0.1(6) . . . . ?
C37 C38 C39 C40 -177.5(3) . . . . ?
C38 C39 C40 C41 0.8(6) . . . . ?
C38 C39 C40 C44 -175.9(3) . . . . ?
C39 C40 C41 C42 -0.7(6) . . . . ?
C44 C40 C41 C42 176.0(4) . . . . ?
C40 C41 C42 C43 -0.3(6) . . . . ?
C39 C38 C43 C42 -1.2(6) . . . . ?
C37 C38 C43 C42 176.4(4) . . . . ?
C41 C42 C43 C38 1.3(6) . . . . ?
N1 C1 C44 C90 -9.6(5) . . . . ?
C2 C1 C44 C90 171.1(3) . . . . ?
N1 C1 C44 C40 171.2(3) . . . . ?
C2 C1 C44 C40 -8.2(4) . . . . ?
C39 C40 C44 C90 -88.8(4) . . . . ?
C41 C40 C44 C90 94.6(5) . . . . ?
C39 C40 C44 C1 90.6(4) . . . . ?
C41 C40 C44 C1 -86.0(4) . . . . ?
C6 C5 C45 C50 61.7(4) . . . . ?
C4 C5 C45 C50 -114.5(3) . . . . ?
C6 C5 C45 C46 -121.8(3) . . . . ?
C4 C5 C45 C46 62.0(4) . . . . ?
C50 C45 C46 C47 -1.6(6) . . . . ?
C5 C45 C46 C47 -178.1(3) . . . . ?
C45 C46 C47 C48 0.9(6) . . . . ?
C46 C47 C48 C49 0.2(7) . . . . ?
C47 C48 C49 C50 -0.5(8) . . . . ?
C48 C49 C50 C45 -0.3(8) . . . . ?
C46 C45 C50 C49 1.3(7) . . . . ?
C5 C45 C50 C49 177.9(4) . . . . ?
C9 C10 C51 C52 -92.9(4) . . . . ?
C11 C10 C51 C52 87.0(4) . . . . ?
C9 C10 C51 C56 90.2(3) . . . . ?
C11 C10 C51 C56 -89.9(3) . . . . ?
C56 C51 C52 C53 0.3(7) . . . . ?
C10 C51 C52 C53 -176.8(4) . . . . ?
C51 C52 C53 C54 0.0(8) . . . . ?
C52 C53 C54 C55 0.7(8) . . . . ?
C53 C54 C55 C56 -1.6(7) . . . . ?
C54 C55 C56 C51 2.0(7) . . . . ?
C52 C51 C56 C55 -1.3(6) . . . . ?
C10 C51 C56 C55 175.8(4) . . . . ?
C14 C15 C57 C58 0.9(5) . . . . ?
C16 C15 C57 C58 -178.0(3) . . . . ?
C14 C15 C57 C61 175.7(3) . . . . ?
C16 C15 C57 C61 -3.2(4) . . . . ?
C59 O4 C58 O3 1.6(4) . . . . ?
C59 O4 C58 C57 -177.4(3) . . . . ?
C15 C57 C58 O3 13.9(6) . . . . ?
C61 C57 C58 O3 -161.0(3) . . . . ?
C15 C57 C58 O4 -167.2(3) . . . . ?
C61 C57 C58 O4 17.9(4) . . . . ?
C58 O4 C59 C60 -77.9(5) . . . . ?
C62 O6 C61 O5 6.6(5) . . . . ?
C62 O6 C61 C57 -172.1(4) . . . . ?
C15 C57 C61 O5 -92.8(4) . . . . ?
C58 C57 C61 O5 82.7(5) . . . . ?
C15 C57 C61 O6 86.0(4) . . . . ?
C58 C57 C61 O6 -98.6(4) . . . . ?
C61 O6 C62 C63 159.5(5) . . . . ?
C23 C22 C64 C68 -10.5(4) . . . . ?
C18 C22 C64 C68 167.6(3) . . . . ?
C23 C22 C64 C65 179.0(3) . . . . ?
C18 C22 C64 C65 -2.9(4) . . . . ?
C66 O8 C65 O7 -6.3(5) . . . . ?
C66 O8 C65 C64 172.0(3) . . . . ?
C22 C64 C65 O7 110.7(4) . . . . ?
C68 C64 C65 O7 -60.8(5) . . . . ?
C22 C64 C65 O8 -67.7(4) . . . . ?
C68 C64 C65 O8 120.9(3) . . . . ?
C65 O8 C66 C67 -175.7(4) . . . . ?
C69 O10 C68 O9 1.7(5) . . . . ?
C69 O10 C68 C64 -177.1(4) . . . . ?
C22 C64 C68 O9 -8.2(6) . . . . ?
C65 C64 C68 O9 162.6(3) . . . . ?
C22 C64 C68 O10 170.6(3) . . . . ?
C65 C64 C68 O10 -18.7(5) . . . . ?
C68 O10 C69 C70 174.1(4) . . . . ?
C28 C27 C71 C72 72.7(4) . . . . ?
C26 C27 C71 C72 -107.2(4) . . . . ?
C28 C27 C71 C76 -106.6(3) . . . . ?
C26 C27 C71 C76 73.5(4) . . . . ?
C76 C71 C72 C73 -0.8(7) . . . . ?
C27 C71 C72 C73 179.9(4) . . . . ?
C71 C72 C73 C74 -0.4(8) . . . . ?
C72 C73 C74 C75 1.4(8) . . . . ?
C73 C74 C75 C76 -1.2(8) . . . . ?
C74 C75 C76 C71 0.0(7) . . . . ?
C72 C71 C76 C75 1.0(6) . . . . ?
C27 C71 C76 C75 -179.7(3) . . . . ?
C31 C32 C77 C78 130.1(3) . . . . ?
C33 C32 C77 C78 -52.2(4) . . . . ?
C31 C32 C77 C82 -50.9(4) . . . . ?
C33 C32 C77 C82 126.8(3) . . . . ?
C82 C77 C78 C79 -1.8(6) . . . . ?
C32 C77 C78 C79 177.3(3) . . . . ?
C77 C78 C79 C80 1.4(6) . . . . ?
C78 C79 C80 C81 0.9(6) . . . . ?
C79 C80 C81 C82 -2.8(6) . . . . ?
C80 C81 C82 C77 2.4(6) . . . . ?
C78 C77 C82 C81 -0.1(6) . . . . ?
C32 C77 C82 C81 -179.1(3) . . . . ?
C36 C37 C83 C87 -4.0(7) . . . . ?
C38 C37 C83 C87 175.9(4) . . . . ?
C36 C37 C83 C84 -179.1(3) . . . . ?
C38 C37 C83 C84 0.8(5) . . . . ?
C85 O14 C84 O13 10.4(5) . . . . ?
C85 O14 C84 C83 -168.1(4) . . . . ?
C37 C83 C84 O13 62.9(6) . . . . ?
C87 C83 C84 O13 -112.9(4) . . . . ?
C37 C83 C84 O14 -118.7(4) . . . . ?
C87 C83 C84 O14 65.6(4) . . . . ?
C84 O14 C85 C86 -169.7(7) . . . . ?
C84 O14 C85 C86A 123.4(9) . . . . ?
C88 O12 C87 O11 -4.0(5) . . . . ?
C88 O12 C87 C83 175.4(3) . . . . ?
C37 C83 C87 O11 24.7(7) . . . . ?
C84 C83 C87 O11 -160.0(4) . . . . ?
C37 C83 C87 O12 -154.7(4) . . . . ?
C84 C83 C87 O12 20.6(5) . . . . ?
C87 O12 C88 C89 -87.1(4) . . . . ?
C1 C44 C90 C94 -5.2(6) . . . . ?
C40 C44 C90 C94 174.1(3) . . . . ?
C1 C44 C90 C91 179.2(3) . . . . ?
C40 C44 C90 C91 -1.6(5) . . . . ?
C92 O16 C91 O15 -0.5(5) . . . . ?
C92 O16 C91 C90 -178.9(3) . . . . ?
C44 C90 C91 O15 79.6(5) . . . . ?
C94 C90 C91 O15 -96.6(4) . . . . ?
C44 C90 C91 O16 -102.1(4) . . . . ?
C94 C90 C91 O16 81.7(4) . . . . ?
C91 O16 C92 C93 -86.1(4) . . . . ?
C95 O18 C94 O17 -3.0(4) . . . . ?
C95 O18 C94 C90 174.6(3) . . . . ?
C44 C90 C94 O17 15.0(6) . . . . ?
C91 C90 C94 O17 -169.3(3) . . . . ?
C44 C90 C94 O18 -162.5(3) . . . . ?
C91 C90 C94 O18 13.3(4) . . . . ?
C94 O18 C95 C96 -170.4(3) . . . . ?
